data_4119816
loop_
_publ_author_name
'Weidong Rao'
'Ming Joo Koh'
'Dan Li'
'Hajime Hirao'
'Philip Wai Hong Chan'

_publ_section_title
;
 Gold-Catalyzed Cycloisomerization of 1,6-Diyne Carbonates and Esters to
 2,4a-Dihydro-1H-fluorenes
;
_journal_name_full 'Journal of the American Chemical Society'
_journal_page_first 7926
_journal_page_last 7932
_journal_paper_doi 10.1021/ja4032727
_journal_volume 135
_journal_year 2013
_chemical_formula_moiety 'C32 H29 N O4'
_chemical_formula_sum 'C32 H29 N O4'
_chemical_formula_weight 491.56
_chemical_name_systematic
; 
 ? 
;
_space_group_IT_number 2
_symmetry_cell_setting triclinic
_symmetry_space_group_name_Hall '-P 1'
_symmetry_space_group_name_H-M 'P -1'
_atom_sites_solution_hydrogens geom
_atom_sites_solution_primary direct
_atom_sites_solution_secondary difmap
_audit_creation_method SHELXL-97
_cell_angle_alpha 102.802(2)
_cell_angle_beta 101.802(2)
_cell_angle_gamma 101.914(2)
_cell_formula_units_Z 4
_cell_length_a 11.0748(4)
_cell_length_b 12.7661(5)
_cell_length_c 19.1210(7)
_cell_measurement_reflns_used 6284
_cell_measurement_temperature 103(2)
_cell_measurement_theta_max 25.49
_cell_measurement_theta_min 2.43
_cell_volume 2489.06(17)
_computing_cell_refinement 'Bruker SAINT'
_computing_data_collection 'Bruker APEX2'
_computing_data_reduction 'Bruker SAINT'
_computing_molecular_graphics 'Bruker SHELXTL'
_computing_publication_material 'Bruker SHELXTL'
_computing_structure_refinement 'SHELXL-97 (Sheldrick, 2008)'
_computing_structure_solution 'SHELXS-97 (Sheldrick, 2008)'
_diffrn_ambient_temperature 103(2)
_diffrn_measured_fraction_theta_full 0.986
_diffrn_measured_fraction_theta_max 0.986
_diffrn_measurement_device_type 'Bruker APEX-II CCD'
_diffrn_measurement_method '\f and \w scans'
_diffrn_radiation_monochromator graphite
_diffrn_radiation_source 'fine-focus sealed tube'
_diffrn_radiation_type MoK\a
_diffrn_radiation_wavelength 0.71073
_diffrn_reflns_av_R_equivalents 0.0535
_diffrn_reflns_av_sigmaI/netI 0.0730
_diffrn_reflns_limit_h_max 14
_diffrn_reflns_limit_h_min -14
_diffrn_reflns_limit_k_max 16
_diffrn_reflns_limit_k_min -17
_diffrn_reflns_limit_l_max 25
_diffrn_reflns_limit_l_min -25
_diffrn_reflns_number 40384
_diffrn_reflns_theta_full 28.35
_diffrn_reflns_theta_max 28.35
_diffrn_reflns_theta_min 1.76
_exptl_absorpt_coefficient_mu 0.086
_exptl_absorpt_correction_T_max 0.9830
_exptl_absorpt_correction_T_min 0.9664
_exptl_absorpt_correction_type multi-scan
_exptl_absorpt_process_details sadabs
_exptl_crystal_colour yellow
_exptl_crystal_density_diffrn 1.312
_exptl_crystal_description block
_exptl_crystal_F_000 1040
_exptl_crystal_size_max 0.40
_exptl_crystal_size_mid 0.22
_exptl_crystal_size_min 0.20
_refine_diff_density_max 0.281
_refine_diff_density_min -0.410
_refine_diff_density_rms 0.083
_refine_ls_extinction_method none
_refine_ls_goodness_of_fit_ref 1.025
_refine_ls_hydrogen_treatment constr
_refine_ls_matrix_type full
_refine_ls_number_parameters 686
_refine_ls_number_reflns 12251
_refine_ls_number_restraints 1
_refine_ls_restrained_S_all 1.028
_refine_ls_R_factor_all 0.0922
_refine_ls_R_factor_gt 0.0526
_refine_ls_shift/su_max 0.001
_refine_ls_shift/su_mean 0.000
_refine_ls_structure_factor_coef Fsqd
_refine_ls_weighting_details 'calc w=1/[\s^2^(Fo^2^)+(0.0755P)^2^+0.0000P] where P=(Fo^2^+2Fc^2^)/3'
_refine_ls_weighting_scheme calc
_refine_ls_wR_factor_gt 0.1228
_refine_ls_wR_factor_ref 0.1514
_reflns_number_gt 8066
_reflns_number_total 12251
_reflns_threshold_expression >2sigma(I)
_cod_data_source_file ja4032727_si_003.cif
_cod_data_source_block chan224
_cod_original_cell_volume 2489.06(16)
_cod_database_code 4119816

loop_
_symmetry_equiv_pos_as_xyz
'x, y, z'
'-x, -y, -z'

loop_
_atom_site_label
_atom_site_type_symbol
_atom_site_fract_x
_atom_site_fract_y
_atom_site_fract_z
_atom_site_U_iso_or_equiv
_atom_site_adp_type
_atom_site_occupancy
_atom_site_symmetry_multiplicity
_atom_site_calc_flag
_atom_site_refinement_flags
_atom_site_disorder_assembly
_atom_site_disorder_group
C1 C 0.52835(17) -0.19743(14) 0.18130(9) 0.0192(4) Uani 1 1 d . . .
H1 H 0.4329 -0.2215 0.1691 0.023 Uiso 1 1 calc R . .
C2 C 0.58371(18) -0.21616(14) 0.11461(10) 0.0214(4) Uani 1 1 d . . .
H2A H 0.6321 -0.1434 0.1118 0.026 Uiso 1 1 calc R . .
H2B H 0.5127 -0.2485 0.0688 0.026 Uiso 1 1 calc R . .
C3 C 0.67203(18) -0.29332(15) 0.11771(10) 0.0250(4) Uani 1 1 d . . .
H3A H 0.7140 -0.2947 0.0766 0.030 Uiso 1 1 calc R . .
H3B H 0.6210 -0.3700 0.1111 0.030 Uiso 1 1 calc R . .
C4 C 0.77401(18) -0.25411(15) 0.19203(10) 0.0262(4) Uani 1 1 d . . .
H4A H 0.8339 -0.3020 0.1913 0.031 Uiso 1 1 calc R . .
H4B H 0.8235 -0.1768 0.1991 0.031 Uiso 1 1 calc R . .
C5 C 0.71382(18) -0.25860(15) 0.25688(10) 0.0234(4) Uani 1 1 d . . .
H5A H 0.6900 -0.3370 0.2586 0.028 Uiso 1 1 calc R . .
H5B H 0.7792 -0.2156 0.3037 0.028 Uiso 1 1 calc R . .
C6 C 0.59658(17) -0.21408(14) 0.25399(10) 0.0195(4) Uani 1 1 d . . .
H6 H 0.5374 -0.2467 0.2813 0.023 Uiso 1 1 calc R . .
C7 C 0.59114(16) -0.09789(13) 0.24948(9) 0.0161(4) Uani 1 1 d . . .
C8 C 0.70607(16) -0.00960(13) 0.25117(9) 0.0173(4) Uani 1 1 d . . .
C9 C 0.82309(17) 0.01377(14) 0.30314(10) 0.0211(4) Uani 1 1 d . . .
H9 H 0.8337 -0.0306 0.3366 0.025 Uiso 1 1 calc R . .
C10 C 0.92445(19) 0.10109(15) 0.30663(11) 0.0280(5) Uani 1 1 d . . .
H10 H 1.0042 0.1152 0.3418 0.034 Uiso 1 1 calc R . .
C11 C 0.90956(19) 0.16790(15) 0.25893(11) 0.0294(5) Uani 1 1 d . . .
H11 H 0.9788 0.2278 0.2613 0.035 Uiso 1 1 calc R . .
C12 C 0.79295(19) 0.14660(15) 0.20782(11) 0.0267(4) Uani 1 1 d . . .
H12 H 0.7819 0.1926 0.1755 0.032 Uiso 1 1 calc R . .
C13 C 0.69229(18) 0.05855(14) 0.20363(10) 0.0215(4) Uani 1 1 d . . .
H13 H 0.6130 0.0443 0.1681 0.026 Uiso 1 1 calc R . .
C14 C 0.50415(16) -0.04459(14) 0.28730(9) 0.0170(4) Uani 1 1 d . . .
C15 C 0.55225(17) 0.01271(14) 0.36968(9) 0.0201(4) Uani 1 1 d . . .
H15A H 0.6169 0.0835 0.3776 0.024 Uiso 1 1 calc R . .
H15B H 0.5948 -0.0351 0.3947 0.024 Uiso 1 1 calc R . .
C16 C 0.44632(17) 0.03745(15) 0.40531(10) 0.0210(4) Uani 1 1 d . . .
H16A H 0.3989 -0.0318 0.4132 0.025 Uiso 1 1 calc R . .
H16B H 0.4853 0.0923 0.4546 0.025 Uiso 1 1 calc R . .
C17 C 0.35298(16) 0.08282(14) 0.35847(10) 0.0180(4) Uani 1 1 d . . .
C18 C 0.32731(16) 0.03964(14) 0.28496(9) 0.0177(4) Uani 1 1 d . . .
C19 C 0.39558(17) -0.03216(14) 0.24907(10) 0.0186(4) Uani 1 1 d . . .
H19 H 0.3626 -0.0707 0.1978 0.022 Uiso 1 1 calc R . .
C20 C 0.13347(17) -0.01205(15) 0.19170(9) 0.0188(4) Uani 1 1 d . . .
C21 C 0.04957(16) 0.02799(14) 0.13802(9) 0.0177(4) Uani 1 1 d . . .
C22 C -0.06469(17) -0.04861(15) 0.09427(10) 0.0217(4) Uani 1 1 d . . .
H22 H -0.0845 -0.1222 0.0992 0.026 Uiso 1 1 calc R . .
C23 C -0.14916(18) -0.01763(15) 0.04378(10) 0.0232(4) Uani 1 1 d . . .
H23 H -0.2278 -0.0687 0.0143 0.028 Uiso 1 1 calc R . .
C24 C -0.11585(17) 0.08968(15) 0.03750(9) 0.0207(4) Uani 1 1 d . . .
C25 C -0.00270(18) 0.16705(15) 0.07926(10) 0.0222(4) Uani 1 1 d . . .
H25 H 0.0176 0.2399 0.0731 0.027 Uiso 1 1 calc R . .
C26 C 0.08056(17) 0.13541(15) 0.13053(10) 0.0207(4) Uani 1 1 d . . .
H26 H 0.1585 0.1871 0.1604 0.025 Uiso 1 1 calc R . .
C27 C 0.28980(16) 0.16259(14) 0.39483(10) 0.0191(4) Uani 1 1 d . . .
C28 C 0.25089(17) 0.15016(15) 0.45812(10) 0.0223(4) Uani 1 1 d . . .
H28 H 0.2663 0.0909 0.4782 0.027 Uiso 1 1 calc R . .
C29 C 0.18971(18) 0.22359(16) 0.49218(10) 0.0272(5) Uani 1 1 d . . .
H29 H 0.1621 0.2133 0.5347 0.033 Uiso 1 1 calc R . .
C30 C 0.16882(18) 0.31152(16) 0.46453(11) 0.0283(5) Uani 1 1 d . . .
H30 H 0.1269 0.3614 0.4879 0.034 Uiso 1 1 calc R . .
C31 C 0.20937(17) 0.32659(15) 0.40248(11) 0.0259(4) Uani 1 1 d . . .
H31 H 0.1959 0.3873 0.3836 0.031 Uiso 1 1 calc R . .
C32 C 0.26939(17) 0.25299(14) 0.36822(10) 0.0220(4) Uani 1 1 d . . .
H32 H 0.2972 0.2640 0.3259 0.026 Uiso 1 1 calc R . .
C33 C 0.71856(17) 0.52184(14) 0.34467(9) 0.0192(4) Uani 1 1 d . . .
H33 H 0.7337 0.5992 0.3767 0.023 Uiso 1 1 calc R . .
C34 C 0.82605(18) 0.49941(15) 0.31082(10) 0.0231(4) Uani 1 1 d . . .
H34A H 0.8670 0.5661 0.2975 0.028 Uiso 1 1 calc R . .
H34B H 0.7915 0.4368 0.2650 0.028 Uiso 1 1 calc R . .
C35 C 0.92538(19) 0.47043(17) 0.36722(11) 0.0283(4) Uani 1 1 d . . .
H35A H 0.9733 0.5388 0.4075 0.034 Uiso 1 1 calc R . .
H35B H 0.9872 0.4430 0.3421 0.034 Uiso 1 1 calc R . .
C36 C 0.86386(19) 0.38134(15) 0.40143(10) 0.0265(4) Uani 1 1 d . . .
H36A H 0.9061 0.3200 0.3953 0.032 Uiso 1 1 calc R . .
H36B H 0.8781 0.4147 0.4553 0.032 Uiso 1 1 calc R . .
C37 C 0.72003(18) 0.33391(15) 0.36546(10) 0.0237(4) Uani 1 1 d . . .
H37A H 0.7045 0.2956 0.3122 0.028 Uiso 1 1 calc R . .
H37B H 0.6832 0.2793 0.3901 0.028 Uiso 1 1 calc R . .
C38 C 0.65827(17) 0.42970(14) 0.37398(10) 0.0196(4) Uani 1 1 d . . .
H38 H 0.6389 0.4542 0.4229 0.023 Uiso 1 1 calc RD . .
C39 C 0.57734(17) 0.45713(14) 0.30885(9) 0.0189(4) Uani 1 1 d . A .
C40 C 0.53945(16) 0.37774(14) 0.23221(9) 0.0179(4) Uani 1 1 d . . .
C41 C 0.55734(18) 0.41535(15) 0.17122(10) 0.0230(4) Uani 1 1 d . . .
H41 H 0.5965 0.4919 0.1784 0.028 Uiso 1 1 calc R . .
C42 C 0.51908(18) 0.34335(15) 0.10021(10) 0.0254(4) Uani 1 1 d . . .
H42 H 0.5308 0.3708 0.0591 0.031 Uiso 1 1 calc R . .
C43 C 0.46391(17) 0.23158(15) 0.08927(10) 0.0236(4) Uani 1 1 d . . .
H43 H 0.4398 0.1815 0.0409 0.028 Uiso 1 1 calc R . .
C44 C 0.44389(17) 0.19297(15) 0.14931(10) 0.0231(4) Uani 1 1 d . . .
H44 H 0.4048 0.1164 0.1420 0.028 Uiso 1 1 calc R . .
C45 C 0.48082(16) 0.26580(14) 0.22000(10) 0.0189(4) Uani 1 1 d . . .
H45 H 0.4658 0.2387 0.2607 0.023 Uiso 1 1 calc R . .
C46 C 0.48323(17) 0.52138(14) 0.32601(9) 0.0197(4) Uani 1 1 d . . .
C47 C 0.5209(4) 0.6170(4) 0.3966(2) 0.0184(10) Uani 0.626(11) 1 d P A 1
H47A H 0.5665 0.6856 0.3871 0.022 Uiso 0.626(11) 1 calc PR A 1
H47B H 0.5802 0.5999 0.4361 0.022 Uiso 0.626(11) 1 calc PR A 1
C48 C 0.4044(6) 0.6375(5) 0.4234(3) 0.0191(10) Uani 0.626(11) 1 d P A 1
H48A H 0.3651 0.5729 0.4393 0.023 Uiso 0.626(11) 1 calc PR A 1
H48B H 0.4317 0.7042 0.4666 0.023 Uiso 0.626(11) 1 calc PR A 1
C47A C 0.4886(7) 0.5729(7) 0.4081(4) 0.0213(17) Uani 0.374(11) 1 d P A 2
H47C H 0.4375 0.5167 0.4263 0.026 Uiso 0.374(11) 1 calc PR A 2
H47D H 0.5782 0.5932 0.4384 0.026 Uiso 0.374(11) 1 calc PRD A 2
C48A C 0.4398(10) 0.6721(9) 0.4181(6) 0.0254(19) Uani 0.374(11) 1 d P A 2
H48C H 0.5031 0.7344 0.4120 0.031 Uiso 0.374(11) 1 calc PR A 2
H48D H 0.4307 0.6935 0.4694 0.031 Uiso 0.374(11) 1 calc PR A 2
C49 C 0.30780(17) 0.65453(15) 0.36194(10) 0.0211(4) Uani 1 1 d . . .
C50 C 0.29387(17) 0.58702(14) 0.29441(10) 0.0195(4) Uani 1 1 d . A .
C51 C 0.37710(18) 0.51683(14) 0.27633(10) 0.0215(4) Uani 1 1 d . A .
H51 H 0.3555 0.4666 0.2281 0.026 Uiso 1 1 calc R . .
C52 C 0.09597(17) 0.49778(14) 0.20484(10) 0.0194(4) Uani 1 1 d . A .
C53 C 0.00410(17) 0.51227(14) 0.14096(10) 0.0196(4) Uani 1 1 d . . .
C54 C -0.10905(17) 0.42847(16) 0.10710(10) 0.0246(4) Uani 1 1 d . . .
H54 H -0.1276 0.3666 0.1267 0.030 Uiso 1 1 calc R . .
C55 C -0.19430(18) 0.43446(16) 0.04547(11) 0.0269(4) Uani 1 1 d . . .
H55 H -0.2711 0.3771 0.0220 0.032 Uiso 1 1 calc R . .
C56 C -0.16542(17) 0.52559(15) 0.01876(10) 0.0217(4) Uani 1 1 d . . .
C57 C -0.05568(17) 0.61129(15) 0.05197(10) 0.0220(4) Uani 1 1 d . . .
H57 H -0.0390 0.6737 0.0327 0.026 Uiso 1 1 calc R . .
C58 C 0.02972(17) 0.60485(15) 0.11375(10) 0.0212(4) Uani 1 1 d . . .
H58 H 0.1055 0.6633 0.1375 0.025 Uiso 1 1 calc R . .
C59 C 0.22509(17) 0.72785(14) 0.38155(10) 0.0208(4) Uani 1 1 d . A .
C60 C 0.20438(18) 0.74732(16) 0.45269(10) 0.0253(4) Uani 1 1 d . . .
H60 H 0.2427 0.7123 0.4869 0.030 Uiso 1 1 calc R A .
C61 C 0.12939(19) 0.81637(16) 0.47421(11) 0.0286(5) Uani 1 1 d . A .
H61 H 0.1159 0.8276 0.5225 0.034 Uiso 1 1 calc R . .
C62 C 0.07404(18) 0.86906(15) 0.42535(11) 0.0269(4) Uani 1 1 d . . .
H62 H 0.0225 0.9165 0.4399 0.032 Uiso 1 1 calc R A .
C63 C 0.09441(18) 0.85215(15) 0.35531(11) 0.0245(4) Uani 1 1 d . A .
H63 H 0.0567 0.8883 0.3217 0.029 Uiso 1 1 calc R . .
C64 C 0.16938(17) 0.78281(14) 0.33349(10) 0.0226(4) Uani 1 1 d . . .
H64 H 0.1830 0.7726 0.2852 0.027 Uiso 1 1 calc R A .
N1 N -0.20604(16) 0.12205(13) -0.01630(9) 0.0276(4) Uani 1 1 d . . .
N2 N -0.25308(16) 0.52990(14) -0.04906(9) 0.0288(4) Uani 1 1 d . . .
O1 O 0.23569(11) 0.07117(9) 0.23591(6) 0.0192(3) Uani 1 1 d . . .
O2 O 0.11336(12) -0.10660(10) 0.19558(7) 0.0273(3) Uani 1 1 d . . .
O3 O -0.16754(15) 0.20624(12) -0.03483(8) 0.0412(4) Uani 1 1 d . . .
O4 O -0.31632(15) 0.06356(12) -0.04074(9) 0.0476(4) Uani 1 1 d . . .
O5 O 0.19749(11) 0.58794(10) 0.23337(6) 0.0207(3) Uani 1 1 d . . .
O6 O 0.08206(13) 0.41702(11) 0.22797(7) 0.0300(3) Uani 1 1 d . . .
O7 O -0.21984(14) 0.60543(13) -0.07723(8) 0.0363(4) Uani 1 1 d . . .
O8 O -0.35444(14) 0.45794(13) -0.07495(9) 0.0491(4) Uani 1 1 d . . .

loop_
_atom_site_aniso_label
_atom_site_aniso_U_11
_atom_site_aniso_U_22
_atom_site_aniso_U_33
_atom_site_aniso_U_23
_atom_site_aniso_U_13
_atom_site_aniso_U_12
C1 0.0192(9) 0.0178(9) 0.0192(9) 0.0035(7) 0.0040(7) 0.0050(7)
C2 0.0241(10) 0.0193(9) 0.0194(9) 0.0030(7) 0.0047(8) 0.0060(7)
C3 0.0302(11) 0.0208(10) 0.0252(10) 0.0029(8) 0.0115(9) 0.0086(8)
C4 0.0262(11) 0.0240(10) 0.0325(11) 0.0074(9) 0.0097(9) 0.0134(8)
C5 0.0275(11) 0.0181(9) 0.0253(10) 0.0064(8) 0.0053(8) 0.0087(8)
C6 0.0219(10) 0.0155(9) 0.0209(9) 0.0054(7) 0.0076(8) 0.0022(7)
C7 0.0166(9) 0.0146(8) 0.0166(8) 0.0042(7) 0.0040(7) 0.0037(7)
C8 0.0170(9) 0.0145(9) 0.0204(9) 0.0017(7) 0.0069(7) 0.0054(7)
C9 0.0215(10) 0.0184(9) 0.0224(9) 0.0025(7) 0.0066(8) 0.0056(7)
C10 0.0205(10) 0.0259(11) 0.0310(11) -0.0029(9) 0.0072(8) 0.0027(8)
C11 0.0296(11) 0.0194(10) 0.0350(11) -0.0030(9) 0.0197(10) -0.0021(8)
C12 0.0391(12) 0.0178(9) 0.0287(10) 0.0077(8) 0.0195(10) 0.0078(8)
C13 0.0241(10) 0.0179(9) 0.0244(10) 0.0048(8) 0.0100(8) 0.0074(7)
C14 0.0170(9) 0.0150(8) 0.0186(9) 0.0045(7) 0.0057(7) 0.0026(7)
C15 0.0188(9) 0.0199(9) 0.0199(9) 0.0039(7) 0.0028(8) 0.0058(7)
C16 0.0226(10) 0.0216(9) 0.0183(9) 0.0046(7) 0.0044(8) 0.0069(7)
C17 0.0150(9) 0.0176(9) 0.0200(9) 0.0048(7) 0.0046(7) 0.0021(7)
C18 0.0154(9) 0.0180(9) 0.0197(9) 0.0080(7) 0.0020(7) 0.0041(7)
C19 0.0197(10) 0.0178(9) 0.0170(9) 0.0037(7) 0.0041(7) 0.0035(7)
C20 0.0170(9) 0.0225(10) 0.0170(9) 0.0040(7) 0.0061(7) 0.0054(7)
C21 0.0170(9) 0.0217(9) 0.0157(8) 0.0045(7) 0.0065(7) 0.0067(7)
C22 0.0213(10) 0.0204(9) 0.0221(9) 0.0047(8) 0.0055(8) 0.0042(7)
C23 0.0194(10) 0.0233(10) 0.0216(9) 0.0019(8) 0.0023(8) 0.0023(7)
C24 0.0213(10) 0.0248(10) 0.0153(9) 0.0031(7) 0.0029(8) 0.0091(8)
C25 0.0248(10) 0.0212(10) 0.0198(9) 0.0063(8) 0.0056(8) 0.0037(8)
C26 0.0191(10) 0.0223(9) 0.0180(9) 0.0042(7) 0.0034(8) 0.0027(7)
C27 0.0134(9) 0.0187(9) 0.0200(9) -0.0008(7) 0.0022(7) 0.0016(7)
C28 0.0179(10) 0.0253(10) 0.0192(9) 0.0014(8) 0.0035(8) 0.0024(7)
C29 0.0190(10) 0.0348(11) 0.0210(10) -0.0027(9) 0.0051(8) 0.0038(8)
C30 0.0172(10) 0.0283(11) 0.0286(11) -0.0098(9) 0.0004(8) 0.0070(8)
C31 0.0174(10) 0.0216(10) 0.0312(11) -0.0012(8) -0.0013(8) 0.0057(8)
C32 0.0190(10) 0.0200(9) 0.0248(10) 0.0036(8) 0.0049(8) 0.0042(7)
C33 0.0208(10) 0.0187(9) 0.0161(9) 0.0027(7) 0.0011(7) 0.0069(7)
C34 0.0231(10) 0.0267(10) 0.0202(9) 0.0074(8) 0.0045(8) 0.0086(8)
C35 0.0242(11) 0.0360(11) 0.0263(10) 0.0076(9) 0.0060(9) 0.0130(9)
C36 0.0327(11) 0.0260(10) 0.0207(10) 0.0048(8) 0.0009(8) 0.0157(8)
C37 0.0295(11) 0.0226(10) 0.0192(9) 0.0068(8) 0.0017(8) 0.0109(8)
C38 0.0215(10) 0.0218(9) 0.0149(8) 0.0043(7) 0.0021(7) 0.0077(7)
C39 0.0213(10) 0.0188(9) 0.0152(9) 0.0032(7) 0.0019(7) 0.0067(7)
C40 0.0182(9) 0.0182(9) 0.0161(9) 0.0026(7) 0.0027(7) 0.0065(7)
C41 0.0270(11) 0.0176(9) 0.0201(9) 0.0040(7) 0.0031(8) 0.0010(8)
C42 0.0266(11) 0.0285(11) 0.0183(9) 0.0062(8) 0.0052(8) 0.0019(8)
C43 0.0198(10) 0.0262(10) 0.0176(9) -0.0016(8) 0.0020(8) 0.0013(8)
C44 0.0201(10) 0.0175(9) 0.0275(10) 0.0025(8) 0.0044(8) 0.0019(7)
C45 0.0168(9) 0.0206(9) 0.0197(9) 0.0065(7) 0.0045(7) 0.0049(7)
C46 0.0221(10) 0.0180(9) 0.0167(9) 0.0032(7) 0.0036(8) 0.0037(7)
C47 0.0167(19) 0.020(2) 0.0168(17) 0.0049(15) 0.0020(13) 0.0045(15)
C48 0.018(3) 0.021(3) 0.0175(18) 0.0029(19) 0.0031(18) 0.0067(19)
C47A 0.019(3) 0.027(4) 0.014(3) 0.003(3) -0.001(2) 0.005(3)
C48A 0.023(5) 0.029(5) 0.022(3) 0.004(4) 0.005(3) 0.004(3)
C49 0.0232(10) 0.0219(10) 0.0188(9) 0.0059(8) 0.0042(8) 0.0081(8)
C50 0.0187(9) 0.0208(9) 0.0183(9) 0.0076(7) 0.0001(7) 0.0058(7)
C51 0.0255(10) 0.0211(9) 0.0151(9) 0.0006(7) 0.0010(8) 0.0089(8)
C52 0.0188(10) 0.0207(9) 0.0176(9) 0.0019(7) 0.0063(7) 0.0053(7)
C53 0.0176(9) 0.0230(10) 0.0180(9) 0.0029(7) 0.0054(7) 0.0069(7)
C54 0.0188(10) 0.0273(10) 0.0274(10) 0.0080(8) 0.0065(8) 0.0041(8)
C55 0.0173(10) 0.0289(11) 0.0295(11) 0.0037(9) 0.0031(8) 0.0026(8)
C56 0.0169(9) 0.0283(10) 0.0180(9) 0.0021(8) 0.0014(8) 0.0096(8)
C57 0.0224(10) 0.0235(10) 0.0215(9) 0.0069(8) 0.0054(8) 0.0086(8)
C58 0.0173(9) 0.0221(10) 0.0222(9) 0.0038(8) 0.0037(8) 0.0051(7)
C59 0.0209(10) 0.0204(9) 0.0187(9) 0.0031(7) 0.0040(8) 0.0040(7)
C60 0.0247(11) 0.0288(11) 0.0220(10) 0.0064(8) 0.0047(8) 0.0087(8)
C61 0.0273(11) 0.0346(11) 0.0244(10) 0.0045(9) 0.0110(9) 0.0090(9)
C62 0.0229(11) 0.0260(10) 0.0332(11) 0.0047(9) 0.0112(9) 0.0093(8)
C63 0.0239(10) 0.0226(10) 0.0294(10) 0.0105(8) 0.0066(8) 0.0083(8)
C64 0.0250(10) 0.0218(10) 0.0214(9) 0.0069(8) 0.0061(8) 0.0064(8)
N1 0.0279(10) 0.0273(9) 0.0217(8) 0.0013(7) -0.0021(7) 0.0090(7)
N2 0.0229(9) 0.0339(10) 0.0270(9) 0.0033(8) 0.0002(7) 0.0133(8)
O1 0.0168(6) 0.0206(6) 0.0186(6) 0.0051(5) 0.0006(5) 0.0058(5)
O2 0.0259(8) 0.0228(7) 0.0314(8) 0.0113(6) 0.0013(6) 0.0046(6)
O3 0.0413(9) 0.0415(9) 0.0410(9) 0.0241(8) -0.0012(7) 0.0093(7)
O4 0.0323(9) 0.0357(9) 0.0560(10) 0.0098(8) -0.0189(8) 0.0016(7)
O5 0.0198(7) 0.0197(7) 0.0178(6) 0.0035(5) -0.0036(5) 0.0053(5)
O6 0.0296(8) 0.0305(8) 0.0295(7) 0.0157(6) 0.0040(6) 0.0024(6)
O7 0.0303(8) 0.0502(10) 0.0306(8) 0.0173(7) 0.0035(7) 0.0131(7)
O8 0.0304(9) 0.0424(10) 0.0533(10) 0.0092(8) -0.0199(8) -0.0011(7)

loop_
_atom_type_symbol
_atom_type_description
_atom_type_scat_dispersion_real
_atom_type_scat_dispersion_imag
_atom_type_scat_source
C C 0.0033 0.0016 'International Tables Vol C Tables 4.2.6.8 and 6.1.1.4'
H H 0.0000 0.0000 'International Tables Vol C Tables 4.2.6.8 and 6.1.1.4'
N N 0.0061 0.0033 'International Tables Vol C Tables 4.2.6.8 and 6.1.1.4'
O O 0.0106 0.0060 'International Tables Vol C Tables 4.2.6.8 and 6.1.1.4'

loop_
_geom_angle_atom_site_label_1
_geom_angle_atom_site_label_2
_geom_angle_atom_site_label_3
_geom_angle
C2 C1 C6 120.08(15)
C2 C1 C7 121.80(15)
C6 C1 C7 59.73(11)
C2 C1 H1 114.8
C6 C1 H1 114.8
C7 C1 H1 114.8
C1 C2 C3 112.99(15)
C1 C2 H2A 109.0
C3 C2 H2A 109.0
C1 C2 H2B 109.0
C3 C2 H2B 109.0
H2A C2 H2B 107.8
C2 C3 C4 110.83(14)
C2 C3 H3A 109.5
C4 C3 H3A 109.5
C2 C3 H3B 109.5
C4 C3 H3B 109.5
H3A C3 H3B 108.1
C5 C4 C3 111.32(16)
C5 C4 H4A 109.4
C3 C4 H4A 109.4
C5 C4 H4B 109.4
C3 C4 H4B 109.4
H4A C4 H4B 108.0
C6 C5 C4 115.31(15)
C6 C5 H5A 108.4
C4 C5 H5A 108.4
C6 C5 H5B 108.4
C4 C5 H5B 108.4
H5A C5 H5B 107.5
C5 C6 C7 125.48(15)
C5 C6 C1 119.15(15)
C7 C6 C1 60.27(11)
C5 C6 H6 113.8
C7 C6 H6 113.8
C1 C6 H6 113.8
C14 C7 C8 109.61(13)
C14 C7 C6 118.19(14)
C8 C7 C6 123.19(15)
C14 C7 C1 117.20(15)
C8 C7 C1 121.06(14)
C6 C7 C1 60.00(11)
C9 C8 C13 118.35(16)
C9 C8 C7 122.31(16)
C13 C8 C7 119.06(16)
C10 C9 C8 120.83(18)
C10 C9 H9 119.6
C8 C9 H9 119.6
C9 C10 C11 120.20(19)
C9 C10 H10 119.9
C11 C10 H10 119.9
C12 C11 C10 119.49(18)
C12 C11 H11 120.3
C10 C11 H11 120.3
C11 C12 C13 120.34(18)
C11 C12 H12 119.8
C13 C12 H12 119.8
C12 C13 C8 120.77(18)
C12 C13 H13 119.6
C8 C13 H13 119.6
C19 C14 C7 121.90(15)
C19 C14 C15 119.16(15)
C7 C14 C15 118.18(15)
C14 C15 C16 113.11(15)
C14 C15 H15A 109.0
C16 C15 H15A 109.0
C14 C15 H15B 109.0
C16 C15 H15B 109.0
H15A C15 H15B 107.8
C17 C16 C15 112.82(15)
C17 C16 H16A 109.0
C15 C16 H16A 109.0
C17 C16 H16B 109.0
C15 C16 H16B 109.0
H16A C16 H16B 107.8
C18 C17 C27 124.40(16)
C18 C17 C16 115.43(15)
C27 C17 C16 120.00(15)
C17 C18 O1 120.27(15)
C17 C18 C19 124.39(16)
O1 C18 C19 115.11(14)
C14 C19 C18 120.66(16)
C14 C19 H19 119.7
C18 C19 H19 119.7
O2 C20 O1 123.94(16)
O2 C20 C21 124.32(16)
O1 C20 C21 111.74(14)
C26 C21 C22 120.42(17)
C26 C21 C20 123.06(16)
C22 C21 C20 116.51(16)
C23 C22 C21 120.23(17)
C23 C22 H22 119.9
C21 C22 H22 119.9
C24 C23 C22 118.08(16)
C24 C23 H23 121.0
C22 C23 H23 121.0
C23 C24 C25 123.12(17)
C23 C24 N1 117.81(16)
C25 C24 N1 119.08(16)
C24 C25 C26 118.26(17)
C24 C25 H25 120.9
C26 C25 H25 120.9
C21 C26 C25 119.88(16)
C21 C26 H26 120.1
C25 C26 H26 120.1
C28 C27 C32 118.17(16)
C28 C27 C17 120.09(17)
C32 C27 C17 121.73(16)
C29 C28 C27 120.66(18)
C29 C28 H28 119.7
C27 C28 H28 119.7
C30 C29 C28 120.34(18)
C30 C29 H29 119.8
C28 C29 H29 119.8
C29 C30 C31 119.79(17)
C29 C30 H30 120.1
C31 C30 H30 120.1
C32 C31 C30 119.88(18)
C32 C31 H31 120.1
C30 C31 H31 120.1
C31 C32 C27 121.13(18)
C31 C32 H32 119.4
C27 C32 H32 119.4
C38 C33 C34 114.07(15)
C38 C33 C39 60.32(11)
C34 C33 C39 123.09(15)
C38 C33 H33 115.7
C34 C33 H33 115.7
C39 C33 H33 115.7
C33 C34 C35 109.35(15)
C33 C34 H34A 109.8
C35 C34 H34A 109.8
C33 C34 H34B 109.8
C35 C34 H34B 109.8
H34A C34 H34B 108.3
C34 C35 C36 112.58(16)
C34 C35 H35A 109.1
C36 C35 H35A 109.1
C34 C35 H35B 109.1
C36 C35 H35B 109.1
H35A C35 H35B 107.8
C37 C36 C35 112.31(15)
C37 C36 H36A 109.1
C35 C36 H36A 109.1
C37 C36 H36B 109.1
C35 C36 H36B 109.1
H36A C36 H36B 107.9
C38 C37 C36 108.05(14)
C38 C37 H37A 110.1
C36 C37 H37A 110.1
C38 C37 H37B 110.1
C36 C37 H37B 110.1
H37A C37 H37B 108.4
C33 C38 C37 113.17(15)
C33 C38 C39 61.02(11)
C37 C38 C39 123.96(14)
C33 C38 H38 115.5
C37 C38 H38 115.5
C39 C38 H38 115.5
C46 C39 C40 115.39(15)
C46 C39 C38 116.87(14)
C40 C39 C38 119.87(14)
C46 C39 C33 114.55(14)
C40 C39 C33 119.68(15)
C38 C39 C33 58.66(11)
C45 C40 C41 118.14(15)
C45 C40 C39 120.88(15)
C41 C40 C39 120.93(15)
C42 C41 C40 121.23(16)
C42 C41 H41 119.4
C40 C41 H41 119.4
C43 C42 C41 119.91(17)
C43 C42 H42 120.0
C41 C42 H42 120.0
C42 C43 C44 119.59(16)
C42 C43 H43 120.2
C44 C43 H43 120.2
C45 C44 C43 120.13(16)
C45 C44 H44 119.9
C43 C44 H44 119.9
C44 C45 C40 120.97(17)
C44 C45 H45 119.5
C40 C45 H45 119.5
C51 C46 C39 123.64(16)
C51 C46 C47 115.1(2)
C39 C46 C47 119.69(19)
C51 C46 C47A 115.6(3)
C39 C46 C47A 119.0(3)
C47 C46 C47A 26.6(2)
C46 C47 C48 112.0(4)
C46 C47 H47A 109.2
C48 C47 H47A 109.2
C46 C47 H47B 109.2
C48 C47 H47B 109.2
H47A C47 H47B 107.9
C49 C48 C47 110.2(4)
C49 C48 H48A 109.6
C47 C48 H48A 109.6
C49 C48 H48B 109.6
C47 C48 H48B 109.6
H48A C48 H48B 108.1
C48A C47A C46 112.4(7)
C48A C47A H47C 109.1
C46 C47A H47C 109.1
C48A C47A H47D 109.1
C46 C47A H47D 109.1
H47C C47A H47D 107.9
C47A C48A C49 113.3(7)
C47A C48A H48C 108.9
C49 C48A H48C 108.9
C47A C48A H48D 108.9
C49 C48A H48D 108.9
H48C C48A H48D 107.7
C50 C49 C59 126.13(17)
C50 C49 C48 114.2(3)
C59 C49 C48 118.9(3)
C50 C49 C48A 113.8(4)
C59 C49 C48A 118.8(4)
C48 C49 C48A 21.2(3)
C49 C50 O5 119.42(15)
C49 C50 C51 125.14(17)
O5 C50 C51 115.26(14)
C46 C51 C50 121.34(16)
C46 C51 H51 119.3
C50 C51 H51 119.3
O6 C52 O5 124.31(17)
O6 C52 C53 124.93(16)
O5 C52 C53 110.76(15)
C54 C53 C58 119.77(17)
C54 C53 C52 118.09(16)
C58 C53 C52 122.12(16)
C55 C54 C53 120.68(18)
C55 C54 H54 119.7
C53 C54 H54 119.7
C56 C55 C54 118.37(17)
C56 C55 H55 120.8
C54 C55 H55 120.8
C55 C56 C57 122.43(17)
C55 C56 N2 118.60(16)
C57 C56 N2 118.94(17)
C56 C57 C58 118.99(17)
C56 C57 H57 120.5
C58 C57 H57 120.5
C57 C58 C53 119.71(17)
C57 C58 H58 120.1
C53 C58 H58 120.1
C64 C59 C60 117.41(17)
C64 C59 C49 123.33(16)
C60 C59 C49 119.22(17)
C61 C60 C59 121.55(18)
C61 C60 H60 119.2
C59 C60 H60 119.2
C62 C61 C60 120.00(18)
C62 C61 H61 120.0
C60 C61 H61 120.0
C63 C62 C61 119.44(18)
C63 C62 H62 120.3
C61 C62 H62 120.3
C62 C63 C64 120.72(18)
C62 C63 H63 119.6
C64 C63 H63 119.6
C63 C64 C59 120.87(17)
C63 C64 H64 119.6
C59 C64 H64 119.6
O4 N1 O3 122.87(17)
O4 N1 C24 118.56(16)
O3 N1 C24 118.57(16)
O8 N2 O7 123.39(17)
O8 N2 C56 118.40(17)
O7 N2 C56 118.20(16)
C20 O1 C18 116.10(13)
C52 O5 C50 117.71(13)

loop_
_geom_bond_atom_site_label_1
_geom_bond_atom_site_label_2
_geom_bond_distance
C1 C2 1.518(2)
C1 C6 1.522(2)
C1 C7 1.526(2)
C1 H1 1.0000
C2 C3 1.527(3)
C2 H2A 0.9900
C2 H2B 0.9900
C3 C4 1.530(3)
C3 H3A 0.9900
C3 H3B 0.9900
C4 C5 1.529(3)
C4 H4A 0.9900
C4 H4B 0.9900
C5 C6 1.517(2)
C5 H5A 0.9900
C5 H5B 0.9900
C6 C7 1.517(2)
C6 H6 1.0000
C7 C14 1.501(2)
C7 C8 1.505(2)
C8 C9 1.392(2)
C8 C13 1.398(2)
C9 C10 1.388(3)
C9 H9 0.9500
C10 C11 1.388(3)
C10 H10 0.9500
C11 C12 1.385(3)
C11 H11 0.9500
C12 C13 1.385(2)
C12 H12 0.9500
C13 H13 0.9500
C14 C19 1.333(2)
C14 C15 1.512(2)
C15 C16 1.525(2)
C15 H15A 0.9900
C15 H15B 0.9900
C16 C17 1.518(2)
C16 H16A 0.9900
C16 H16B 0.9900
C17 C18 1.337(2)
C17 C27 1.480(2)
C18 O1 1.421(2)
C18 C19 1.450(2)
C19 H19 0.9500
C20 O2 1.203(2)
C20 O1 1.356(2)
C20 C21 1.489(2)
C21 C26 1.390(2)
C21 C22 1.397(2)
C22 C23 1.384(3)
C22 H22 0.9500
C23 C24 1.382(2)
C23 H23 0.9500
C24 C25 1.383(2)
C24 N1 1.471(2)
C25 C26 1.391(2)
C25 H25 0.9500
C26 H26 0.9500
C27 C28 1.395(2)
C27 C32 1.401(3)
C28 C29 1.391(3)
C28 H28 0.9500
C29 C30 1.383(3)
C29 H29 0.9500
C30 C31 1.389(3)
C30 H30 0.9500
C31 C32 1.385(2)
C31 H31 0.9500
C32 H32 0.9500
C33 C38 1.505(2)
C33 C34 1.514(2)
C33 C39 1.541(2)
C33 H33 1.0000
C34 C35 1.539(3)
C34 H34A 0.9900
C34 H34B 0.9900
C35 C36 1.542(3)
C35 H35A 0.9900
C35 H35B 0.9900
C36 C37 1.532(3)
C36 H36A 0.9900
C36 H36B 0.9900
C37 C38 1.514(2)
C37 H37A 0.9900
C37 H37B 0.9900
C38 C39 1.531(2)
C38 H38 1.0000
C39 C46 1.497(2)
C39 C40 1.505(2)
C40 C45 1.388(2)
C40 C41 1.390(2)
C41 C42 1.385(2)
C41 H41 0.9500
C42 C43 1.381(3)
C42 H42 0.9500
C43 C44 1.386(3)
C43 H43 0.9500
C44 C45 1.385(2)
C44 H44 0.9500
C45 H45 0.9500
C46 C51 1.333(2)
C46 C47 1.522(4)
C46 C47A 1.545(7)
C47 C48 1.531(8)
C47 H47A 0.9900
C47 H47B 0.9900
C48 C49 1.506(6)
C48 H48A 0.9900
C48 H48B 0.9900
C47A C48A 1.466(14)
C47A H47C 0.9900
C47A H47D 0.9900
C48A C49 1.567(10)
C48A H48C 0.9900
C48A H48D 0.9900
C49 C50 1.343(2)
C49 C59 1.481(2)
C50 O5 1.415(2)
C50 C51 1.451(2)
C51 H51 0.9500
C52 O6 1.203(2)
C52 O5 1.350(2)
C52 C53 1.494(3)
C53 C54 1.393(2)
C53 C58 1.394(2)
C54 C55 1.379(3)
C54 H54 0.9500
C55 C56 1.376(3)
C55 H55 0.9500
C56 C57 1.380(2)
C56 N2 1.472(2)
C57 C58 1.384(2)
C57 H57 0.9500
C58 H58 0.9500
C59 C64 1.396(2)
C59 C60 1.402(3)
C60 C61 1.385(3)
C60 H60 0.9500
C61 C62 1.384(3)
C61 H61 0.9500
C62 C63 1.381(3)
C62 H62 0.9500
C63 C64 1.389(3)
C63 H63 0.9500
C64 H64 0.9500
N1 O4 1.226(2)
N1 O3 1.226(2)
N2 O8 1.222(2)
N2 O7 1.233(2)
